data_7040061
loop_
_publ_author_name
'Bouch\'e, Mathilde'
'Mordan, Michael'
'Kariuki, Benson M.'
'Coles, Simon J.'
'Christensen, Jeppe'
'Newman, Paul D.'

_publ_section_title
;
 Mono- and dimeric complexes of an asymmetric heterotopic P,CNHC,pyr
 ligand.
;
_journal_issue 34
_journal_name_full 'Dalton transactions (Cambridge, England : 2003)'
_journal_page_first 13347
_journal_page_last 13360
_journal_paper_doi 10.1039/c6dt02476a
_journal_volume 45
_journal_year 2016
_chemical_absolute_configuration ad
_chemical_formula_moiety 'C35 H38 Cl N3 Ni P, F6 P'
_chemical_formula_sum 'C35 H38 Cl F6 N3 Ni P2'
_chemical_formula_weight 770.78
_space_group_crystal_system monoclinic
_space_group_IT_number 4
_space_group_name_Hall 'P 2yb'
_space_group_name_H-M_alt 'P 1 21 1'
_symmetry_space_group_name_Hall 'P 2yb'
_symmetry_space_group_name_H-M 'P 1 21 1'
_atom_sites_solution_hydrogens geom
_audit_creation_method SHELXL-2014/7
_audit_update_record
;
2016-07-13 deposited with the CCDC.
2016-07-15 downloaded from the CCDC.
;
_cell_angle_alpha 90
_cell_angle_beta 108.045(3)
_cell_angle_gamma 90
_cell_formula_units_Z 4
_cell_length_a 10.9383(3)
_cell_length_b 19.4448(3)
_cell_length_c 17.0362(4)
_cell_measurement_reflns_used 18071
_cell_measurement_temperature 100(2)
_cell_measurement_theta_max 29.4620
_cell_measurement_theta_min 1.9870
_cell_volume 3445.26(15)
_computing_cell_refinement
;
CrysAlisPro, Agilent Technologies,
Version 1.171.37.35 (release 13-08-2014 CrysAlis171 .NET)
(compiled Aug 13 2014,18:06:01)
;
_computing_data_collection
;
CrystalClear-SM Expert 3.1 b27 (Rigaku, 2013)
;
_computing_data_reduction
;
CrysAlisPro, Agilent Technologies,
Version 1.171.37.35 (release 13-08-2014 CrysAlis171 .NET)
(compiled Aug 13 2014,18:06:01)
;
_computing_structure_refinement 'SHELXL-2014/7 (Sheldrick, 2014)'
_computing_structure_solution 'SHELXT-2014/7 (Sheldrick, 2014)'
_diffrn_ambient_temperature 100(2)
_diffrn_detector 'CCD area detector'
_diffrn_detector_area_resol_mean 14.286
_diffrn_detector_type 'Rigaku HG Saturn724+'
_diffrn_measured_fraction_theta_full 1.000
_diffrn_measured_fraction_theta_max 0.909
_diffrn_measurement_device 'four-circle \k diffractometer'
_diffrn_measurement_device_type 'Rigaku AFC12 (Right)'
_diffrn_measurement_method 'profile data from \w-scans'
_diffrn_measurement_specimen_support 'MiTeGen MicroMesh'
_diffrn_radiation_collimation '0.1 mm Confocal mirrors, HF Varimax'
_diffrn_radiation_monochromator 'Confocal mirrors, HF Varimax'
_diffrn_radiation_probe x-ray
_diffrn_radiation_type 'Mo K\a'
_diffrn_radiation_wavelength 0.71075
_diffrn_radiation_xray_symbol K-L~3~
_diffrn_reflns_av_R_equivalents 0.0322
_diffrn_reflns_av_unetI/netI 0.0407
_diffrn_reflns_Laue_measured_fraction_full 1.000
_diffrn_reflns_Laue_measured_fraction_max 0.909
_diffrn_reflns_limit_h_max 14
_diffrn_reflns_limit_h_min -14
_diffrn_reflns_limit_k_max 26
_diffrn_reflns_limit_k_min -15
_diffrn_reflns_limit_l_max 22
_diffrn_reflns_limit_l_min -23
_diffrn_reflns_number 32767
_diffrn_reflns_point_group_measured_fraction_full 0.822
_diffrn_reflns_point_group_measured_fraction_max 0.694
_diffrn_reflns_theta_full 25.242
_diffrn_reflns_theta_max 29.615
_diffrn_reflns_theta_min 1.636
_diffrn_source 'Rotating Anode'
_diffrn_source_current 55.0
_diffrn_source_power 2.475
_diffrn_source_target Mo
_diffrn_source_type 'FR-E+ SuperBright rotating anode'
_diffrn_source_voltage 45.0
_exptl_absorpt_coefficient_mu 0.797
_exptl_absorpt_correction_T_max 1.00000
_exptl_absorpt_correction_T_min 0.82472
_exptl_absorpt_correction_type multi-scan
_exptl_absorpt_process_details
;
CrysAlisPro, Agilent Technologies,
Version 1.171.37.35 (release 13-08-2014 CrysAlis171 .NET)
(compiled Aug 13 2014,18:06:01)
Empirical absorption correction using spherical harmonics,
 implemented in SCALE3 ABSPACK scaling algorithm.
;
_exptl_crystal_colour yellow
_exptl_crystal_density_diffrn 1.484
_exptl_crystal_description leaf
_exptl_crystal_F_000 1592
_exptl_crystal_size_max 0.276
_exptl_crystal_size_mid 0.034
_exptl_crystal_size_min 0.030
_refine_diff_density_max 0.819
_refine_diff_density_min -0.847
_refine_diff_density_rms 0.096
_refine_ls_abs_structure_details
;
 Flack x determined using 3247 quotients [(I+)-(I-)]/[(I+)+(I-)]
 (Parsons, Flack and Wagner, Acta Cryst. B69 (2013) 249-259).
;
_refine_ls_abs_structure_Flack 0.001(9)
_refine_ls_extinction_method none
_refine_ls_goodness_of_fit_ref 1.022
_refine_ls_hydrogen_treatment constr
_refine_ls_matrix_type full
_refine_ls_number_parameters 840
_refine_ls_number_reflns 13427
_refine_ls_number_restraints 1
_refine_ls_restrained_S_all 1.021
_refine_ls_R_factor_all 0.0755
_refine_ls_R_factor_gt 0.0600
_refine_ls_shift/su_max 0.022
_refine_ls_shift/su_mean 0.000
_refine_ls_structure_factor_coef Fsqd
_refine_ls_weighting_details 'w=1/[\s^2^(Fo^2^)+(0.1005P)^2^+3.8260P] where P=(Fo^2^+2Fc^2^)/3'
_refine_ls_weighting_scheme calc
_refine_ls_wR_factor_gt 0.1573
_refine_ls_wR_factor_ref 0.1694
_reflns_Friedel_coverage 0.486
_reflns_Friedel_fraction_full 0.632
_reflns_Friedel_fraction_max 0.466
_reflns_number_gt 11096
_reflns_number_total 13427
_reflns_threshold_expression 'I > 2\s(I)'
_cod_data_source_file c6dt02476a2.cif
_cod_data_source_block cmpd10
_cod_depositor_comments 'Adding full bibliography for 7040057--7040062.cif.'
_cod_original_cell_volume 3445.25(15)
_cod_database_code 7040061
_shelx_space_group_comment
;
The symmetry employed for this shelxl refinement is uniquely defined
by the following loop, which should always be used as a source of
symmetry information in preference to the above space-group names.
They are only intended as comments.
;

loop_
_space_group_symop_operation_xyz
'x, y, z'
'-x, y+1/2, -z'

loop_
_atom_site_label
_atom_site_type_symbol
_atom_site_fract_x
_atom_site_fract_y
_atom_site_fract_z
_atom_site_U_iso_or_equiv
_atom_site_adp_type
_atom_site_occupancy
_atom_site_site_symmetry_order
_atom_site_calc_flag
_atom_site_refinement_flags_posn
_atom_site_refinement_flags_adp
C1 C 0.3663(6) 0.5878(3) 0.0834(4) 0.0282(13) Uani 1 1 d . .
C2 C 0.3650(6) 0.6512(3) 0.0439(4) 0.0312(14) Uani 1 1 d . .
H2 H 0.3189 0.6877 0.0558 0.037 Uiso 1 1 calc R U
C3 C 0.4316(7) 0.6603(4) -0.0128(4) 0.0373(16) Uani 1 1 d . .
H3 H 0.4298 0.7025 -0.0388 0.045 Uiso 1 1 calc R U
C4 C 0.5014(7) 0.6054(4) -0.0303(4) 0.0392(16) Uani 1 1 d . .
H4 H 0.5485 0.6113 -0.0668 0.047 Uiso 1 1 calc R U
C5 C 0.4998(7) 0.5420(4) 0.0072(4) 0.0372(16) Uani 1 1 d . .
H5 H 0.5434 0.5050 -0.0064 0.045 Uiso 1 1 calc R U
C6 C 0.4352(6) 0.5330(4) 0.0638(4) 0.0309(14) Uani 1 1 d . .
H6 H 0.4371 0.4905 0.0893 0.037 Uiso 1 1 calc R U
C7 C 0.4025(6) 0.6183(3) 0.2545(4) 0.0321(14) Uani 1 1 d . .
C8 C 0.5021(7) 0.6608(4) 0.2516(5) 0.0433(18) Uani 1 1 d . .
H8 H 0.5159 0.6704 0.2015 0.052 Uiso 1 1 calc R U
C9 C 0.5819(8) 0.6891(4) 0.3249(5) 0.051(2) Uani 1 1 d . .
H9 H 0.6498 0.7173 0.3234 0.061 Uiso 1 1 calc R U
C10 C 0.5622(8) 0.6762(4) 0.3976(5) 0.049(2) Uani 1 1 d . .
H10 H 0.6147 0.6968 0.4455 0.059 Uiso 1 1 calc R U
C11 C 0.4662(7) 0.6335(4) 0.4015(4) 0.0439(18) Uani 1 1 d . .
H11 H 0.4552 0.6237 0.4523 0.053 Uiso 1 1 calc R U
C12 C 0.3847(7) 0.6046(4) 0.3303(4) 0.0408(17) Uani 1 1 d . .
H12 H 0.3180 0.5759 0.3332 0.049 Uiso 1 1 calc R U
C13 C 0.2839(6) 0.4912(3) 0.1885(4) 0.0293(13) Uani 1 1 d . .
C14 C 0.4018(6) 0.4600(4) 0.2305(4) 0.0324(14) Uani 1 1 d . .
H14 H 0.4778 0.4850 0.2418 0.039 Uiso 1 1 calc R U
C15 C 0.4049(7) 0.3917(4) 0.2553(4) 0.0365(15) Uani 1 1 d . .
H15 H 0.4835 0.3701 0.2794 0.044 Uiso 1 1 calc R U
C16 C 0.2940(7) 0.3564(4) 0.2447(4) 0.0390(16) Uani 1 1 d . .
H16 H 0.2966 0.3120 0.2657 0.047 Uiso 1 1 calc R U
C17 C 0.1748(7) 0.3867(4) 0.2018(4) 0.0367(15) Uani 1 1 d . .
H17 H 0.0992 0.3617 0.1932 0.044 Uiso 1 1 calc R U
C18 C 0.1693(6) 0.4541(3) 0.1721(4) 0.0297(13) Uani 1 1 d . .
C19 C 0.0412(6) 0.4839(4) 0.1252(4) 0.0314(14) Uani 1 1 d . .
H19A H -0.0248 0.4496 0.1213 0.038 Uiso 1 1 calc R U
H19B H 0.0235 0.5227 0.1557 0.038 Uiso 1 1 calc R U
C20 C -0.0422(7) 0.3877(4) -0.0115(4) 0.0380(16) Uani 1 1 d . .
H20A H 0.0230 0.3674 0.0339 0.057 Uiso 1 1 calc R U
H20B H -0.0586 0.3583 -0.0590 0.057 Uiso 1 1 calc R U
H20C H -0.1197 0.3932 0.0030 0.057 Uiso 1 1 calc R U
C21 C 0.0036(6) 0.4581(3) -0.0315(4) 0.0308(13) Uani 1 1 d . .
C22 C 0.1253(6) 0.4529(3) -0.0592(4) 0.0325(14) Uani 1 1 d . .
H22A H 0.1261 0.4099 -0.0879 0.039 Uiso 1 1 calc R U
H22B H 0.2024 0.4555 -0.0119 0.039 Uiso 1 1 calc R U
C23 C 0.1174(7) 0.5151(4) -0.1178(4) 0.0357(15) Uani 1 1 d . .
H23A H 0.1927 0.5443 -0.0976 0.043 Uiso 1 1 calc R U
H23B H 0.1109 0.4997 -0.1731 0.043 Uiso 1 1 calc R U
C24 C -0.0052(7) 0.5541(3) -0.1173(4) 0.0343(14) Uani 1 1 d . .
H24 H -0.0435 0.5798 -0.1684 0.041 Uiso 1 1 calc R U
C25 C -0.0949(6) 0.4966(4) -0.1046(4) 0.0333(14) Uani 1 1 d . .
C26 C -0.2127(6) 0.5230(4) -0.0865(5) 0.0443(18) Uani 1 1 d . .
H26A H -0.2549 0.5565 -0.1274 0.066 Uiso 1 1 calc R U
H26B H -0.1880 0.5439 -0.0329 0.066 Uiso 1 1 calc R U
H26C H -0.2704 0.4855 -0.0879 0.066 Uiso 1 1 calc R U
C27 C -0.1369(7) 0.4523(4) -0.1821(4) 0.0417(17) Uani 1 1 d . .
H27A H -0.1876 0.4144 -0.1734 0.063 Uiso 1 1 calc R U
H27B H -0.0623 0.4350 -0.1939 0.063 Uiso 1 1 calc R U
H27C H -0.1871 0.4795 -0.2277 0.063 Uiso 1 1 calc R U
C28 C 0.0509(6) 0.5743(3) 0.0315(4) 0.0292(13) Uani 1 1 d . .
C29 C 0.0203(7) 0.7039(4) -0.1329(4) 0.0406(16) Uani 1 1 d . .
H29A H 0.0915 0.6863 -0.1485 0.061 Uiso 1 1 calc R U
H29B H 0.0239 0.7532 -0.1316 0.061 Uiso 1 1 calc R U
H29C H -0.0588 0.6893 -0.1724 0.061 Uiso 1 1 calc R U
C30 C 0.0274(7) 0.6772(4) -0.0488(4) 0.0341(15) Uani 1 1 d . .
H30 H 0.1087 0.6938 -0.0106 0.041 Uiso 1 1 calc R U
C31 C -0.0794(7) 0.7019(3) -0.0152(4) 0.0341(14) Uani 1 1 d . .
C32 C -0.1890(7) 0.7368(4) -0.0594(5) 0.0401(16) Uani 1 1 d . .
H32 H -0.2040 0.7468 -0.1149 0.048 Uiso 1 1 calc R U
C33 C -0.2757(7) 0.7565(4) -0.0198(5) 0.0465(19) Uani 1 1 d . .
H33 H -0.3512 0.7789 -0.0490 0.056 Uiso 1 1 calc R U
C34 C -0.2502(7) 0.7429(5) 0.0640(5) 0.0490(19) Uani 1 1 d . .
H34 H -0.3060 0.7579 0.0920 0.059 Uiso 1 1 calc R U
C35 C -0.1399(7) 0.7067(4) 0.1046(5) 0.0438(18) Uani 1 1 d . .
H35 H -0.1235 0.6959 0.1601 0.053 Uiso 1 1 calc R U
C36 C 1.3819(7) 0.3929(3) 0.7422(4) 0.0344(15) Uani 1 1 d . .
C37 C 1.3546(8) 0.4037(4) 0.8150(5) 0.0436(17) Uani 1 1 d . .
H37 H 1.2799 0.4269 0.8143 0.052 Uiso 1 1 calc R U
C38 C 1.4378(9) 0.3802(4) 0.8897(4) 0.049(2) Uani 1 1 d . .
H38 H 1.4193 0.3884 0.9386 0.059 Uiso 1 1 calc R U
C39 C 1.5465(9) 0.3450(4) 0.8913(5) 0.051(2) Uani 1 1 d . .
H39 H 1.6023 0.3296 0.9412 0.061 Uiso 1 1 calc R U
C40 C 1.5735(8) 0.3325(4) 0.8184(5) 0.0443(18) Uani 1 1 d . .
H40 H 1.6466 0.3077 0.8193 0.053 Uiso 1 1 calc R U
C41 C 1.4920(6) 0.3567(4) 0.7440(4) 0.0367(15) Uani 1 1 d . .
H41 H 1.5112 0.3486 0.6953 0.044 Uiso 1 1 calc R U
C42 C 1.3612(6) 0.4237(4) 0.5738(4) 0.0291(13) Uani 1 1 d . .
C43 C 1.4264(6) 0.4786(4) 0.5554(4) 0.0339(15) Uani 1 1 d . .
H43 H 1.4193 0.5219 0.5766 0.041 Uiso 1 1 calc R U
C44 C 1.5040(7) 0.4688(4) 0.5040(4) 0.0389(16) Uani 1 1 d . .
H44 H 1.5495 0.5057 0.4920 0.047 Uiso 1 1 calc R U
C45 C 1.5127(7) 0.4057(5) 0.4718(4) 0.0441(18) Uani 1 1 d . .
H45 H 1.5645 0.3995 0.4382 0.053 Uiso 1 1 calc R U
C46 C 1.4446(7) 0.3503(4) 0.4888(5) 0.0438(17) Uani 1 1 d . .
H46 H 1.4493 0.3074 0.4658 0.053 Uiso 1 1 calc R U
C47 C 1.3694(6) 0.3597(4) 0.5403(4) 0.0347(15) Uani 1 1 d . .
H47 H 1.3242 0.3228 0.5524 0.042 Uiso 1 1 calc R U
C48 C 1.2638(7) 0.5178(3) 0.6769(4) 0.0305(14) Uani 1 1 d . .
C49 C 1.3790(7) 0.5501(4) 0.7182(4) 0.0338(14) Uani 1 1 d . .
H49 H 1.4561 0.5270 0.7251 0.041 Uiso 1 1 calc R U
C50 C 1.3813(7) 0.6159(4) 0.7493(4) 0.0373(16) Uani 1 1 d . .
H50 H 1.4596 0.6372 0.7750 0.045 Uiso 1 1 calc R U
C51 C 1.2673(7) 0.6502(4) 0.7424(4) 0.0357(15) Uani 1 1 d . .
H51 H 1.2679 0.6937 0.7651 0.043 Uiso 1 1 calc R U
C52 C 1.1518(7) 0.6177(4) 0.7007(4) 0.0342(15) Uani 1 1 d . .
H52 H 1.0749 0.6404 0.6959 0.041 Uiso 1 1 calc R U
C53 C 1.1474(6) 0.5527(3) 0.6660(4) 0.0277(13) Uani 1 1 d . .
C54 C 1.0185(6) 0.5203(3) 0.6205(4) 0.0295(13) Uani 1 1 d . .
H54A H 1.0089 0.4780 0.6482 0.035 Uiso 1 1 calc R U
H54B H 0.9501 0.5513 0.6228 0.035 Uiso 1 1 calc R U
C55 C 0.9705(8) 0.6293(4) 0.4995(4) 0.0429(18) Uani 1 1 d . .
H55A H 0.9274 0.6614 0.4572 0.064 Uiso 1 1 calc R U
H55B H 0.9427 0.6362 0.5472 0.064 Uiso 1 1 calc R U
H55C H 1.0617 0.6363 0.5143 0.064 Uiso 1 1 calc R U
C56 C 0.9383(6) 0.5565(4) 0.4678(4) 0.0328(14) Uani 1 1 d . .
C57 C 0.7935(7) 0.5395(4) 0.4394(4) 0.0410(16) Uani 1 1 d . .
H57A H 0.7672 0.5220 0.4851 0.049 Uiso 1 1 calc R U
H57B H 0.7429 0.5800 0.4172 0.049 Uiso 1 1 calc R U
C58 C 0.7762(7) 0.4843(4) 0.3723(5) 0.0427(17) Uani 1 1 d . .
H58A H 0.7394 0.4427 0.3870 0.051 Uiso 1 1 calc R U
H58B H 0.7205 0.5008 0.3196 0.051 Uiso 1 1 calc R U
C59 C 0.9114(6) 0.4708(3) 0.3683(4) 0.0309(13) Uani 1 1 d . .
H59 H 0.9107 0.4544 0.3137 0.037 Uiso 1 1 calc R U
C60 C 0.9809(7) 0.5395(4) 0.3903(4) 0.0342(14) Uani 1 1 d . .
C61 C 0.9238(8) 0.5912(4) 0.3202(4) 0.0458(18) Uani 1 1 d . .
H61A H 0.8325 0.5942 0.3098 0.069 Uiso 1 1 calc R U
H61B H 0.9619 0.6356 0.3361 0.069 Uiso 1 1 calc R U
H61C H 0.9413 0.5761 0.2711 0.069 Uiso 1 1 calc R U
C62 C 1.1239(7) 0.5350(4) 0.4064(5) 0.0400(16) Uani 1 1 d . .
H62A H 1.1613 0.5798 0.4199 0.060 Uiso 1 1 calc R U
H62B H 1.1604 0.5042 0.4517 0.060 Uiso 1 1 calc R U
H62C H 1.1412 0.5180 0.3580 0.060 Uiso 1 1 calc R U
C63 C 1.0170(6) 0.4390(4) 0.5138(4) 0.0296(13) Uani 1 1 d . .
C64 C 1.0704(8) 0.3081(4) 0.4098(6) 0.0494(19) Uani 1 1 d . .
H64A H 1.1085 0.3304 0.3729 0.074 Uiso 1 1 calc R U
H64B H 1.0470 0.2619 0.3913 0.074 Uiso 1 1 calc R U
H64C H 1.1311 0.3071 0.4643 0.074 Uiso 1 1 calc R U
C65 C 0.9520(7) 0.3471(4) 0.4114(4) 0.0386(16) Uani 1 1 d . .
H65 H 0.8934 0.3467 0.3547 0.046 Uiso 1 1 calc R U
C66 C 0.8804(7) 0.3132(3) 0.4642(5) 0.0393(16) Uani 1 1 d . .
C67 C 0.7691(8) 0.2737(4) 0.4285(5) 0.0458(18) Uani 1 1 d . .
H67 H 0.7382 0.2680 0.3715 0.055 Uiso 1 1 calc R U
C68 C 0.7065(8) 0.2437(4) 0.4779(5) 0.0468(19) Uani 1 1 d . .
H68 H 0.6337 0.2168 0.4553 0.056 Uiso 1 1 calc R U
C69 C 0.7537(8) 0.2542(5) 0.5614(6) 0.054(2) Uani 1 1 d . .
H69 H 0.7116 0.2347 0.5957 0.064 Uiso 1 1 calc R U
C70 C 0.8612(8) 0.2928(4) 0.5950(5) 0.0458(18) Uani 1 1 d . .
H70 H 0.8907 0.2998 0.6518 0.055 Uiso 1 1 calc R U
N1 N 0.0336(5) 0.5070(3) 0.0404(3) 0.0269(11) Uani 1 1 d . .
N2 N 0.0304(5) 0.5996(3) -0.0428(3) 0.0285(11) Uani 1 1 d . .
N3 N -0.0553(6) 0.6864(3) 0.0656(4) 0.0351(13) Uani 1 1 d . .
N4 N 1.0047(5) 0.5050(3) 0.5330(3) 0.0269(11) Uani 1 1 d . .
N5 N 0.9760(5) 0.4210(3) 0.4351(3) 0.0329(12) Uani 1 1 d . .
N6 N 0.9260(6) 0.3210(3) 0.5464(4) 0.0366(13) Uani 1 1 d . .
F1 F 0.6796(5) 0.4326(3) 0.1927(3) 0.0616(14) Uani 1 1 d . .
F2 F 0.6829(5) 0.3203(3) 0.2205(4) 0.083(2) Uani 1 1 d . .
F3 F 0.7211(5) 0.2993(3) 0.0977(4) 0.0744(18) Uani 1 1 d . .
F4 F 0.7192(4) 0.4117(3) 0.0746(3) 0.0544(12) Uani 1 1 d . .
F5 F 0.5493(4) 0.3627(3) 0.0988(3) 0.0525(12) Uani 1 1 d . .
F6 F 0.8528(4) 0.3667(3) 0.1928(3) 0.0500(11) Uani 1 1 d . .
F7 F 0.5399(5) 0.6486(3) 0.6180(3) 0.0665(6) Uani 1 1 d . .
F8 F 0.6990(5) 0.6067(3) 0.5766(3) 0.0665(6) Uani 1 1 d . .
F9 F 0.8417(5) 0.6320(3) 0.6967(3) 0.0665(6) Uani 1 1 d . .
F10 F 0.6855(5) 0.6779(3) 0.7419(3) 0.0665(6) Uani 1 1 d . .
F11 F 0.7079(5) 0.7154(3) 0.6208(3) 0.0665(6) Uani 1 1 d . .
F12 F 0.6703(5) 0.5718(3) 0.6960(3) 0.0665(6) Uani 1 1 d . .
P1 P 0.28630(15) 0.58263(8) 0.16157(10) 0.0271(3) Uani 1 1 d . .
P2 P 1.26911(16) 0.42759(9) 0.64667(10) 0.0290(3) Uani 1 1 d . .
P3 P 0.69994(15) 0.36432(9) 0.14659(10) 0.0313(4) Uani 1 1 d . .
P4 P 0.69154(16) 0.64390(10) 0.65835(10) 0.0321(4) Uani 1 1 d . .
Ni1 Ni 0.10142(8) 0.63713(4) 0.12011(5) 0.0314(2) Uani 1 1 d . .
Ni2 Ni 1.08435(8) 0.37132(4) 0.59587(5) 0.0321(2) Uani 1 1 d . .
Cl1 Cl 0.1573(2) 0.71611(12) 0.21701(13) 0.0557(5) Uani 1 1 d . .
Cl2 Cl 1.1495(2) 0.28969(12) 0.68700(19) 0.0712(7) Uani 1 1 d . .

loop_
_atom_site_aniso_label
_atom_site_aniso_U_11
_atom_site_aniso_U_22
_atom_site_aniso_U_33
_atom_site_aniso_U_23
_atom_site_aniso_U_13
_atom_site_aniso_U_12
C1 0.029(3) 0.024(3) 0.030(3) 0.001(2) 0.006(2) -0.001(3)
C2 0.027(3) 0.027(4) 0.036(3) 0.003(3) 0.006(2) 0.003(3)
C3 0.039(4) 0.030(4) 0.040(4) 0.012(3) 0.009(3) -0.001(3)
C4 0.036(4) 0.047(4) 0.038(3) 0.004(3) 0.015(3) 0.003(3)
C5 0.042(4) 0.034(4) 0.038(3) 0.000(3) 0.016(3) 0.006(3)
C6 0.028(3) 0.026(3) 0.037(3) 0.001(3) 0.008(3) -0.001(3)
C7 0.032(3) 0.023(3) 0.038(3) 0.001(3) 0.006(3) 0.009(3)
C8 0.051(4) 0.032(4) 0.041(4) 0.002(3) 0.004(3) 0.002(3)
C9 0.054(5) 0.029(4) 0.056(5) 0.004(3) -0.004(4) -0.013(3)
C10 0.059(5) 0.027(4) 0.047(4) -0.005(3) -0.005(4) 0.012(4)
C11 0.052(4) 0.042(4) 0.035(3) 0.000(3) 0.009(3) 0.015(4)
C12 0.049(4) 0.041(4) 0.035(3) -0.003(3) 0.016(3) 0.007(3)
C13 0.034(3) 0.021(3) 0.034(3) 0.005(2) 0.013(3) 0.001(3)
C14 0.033(3) 0.030(4) 0.033(3) 0.000(3) 0.008(3) 0.002(3)
C15 0.041(4) 0.029(3) 0.036(3) 0.007(3) 0.007(3) 0.007(3)
C16 0.061(4) 0.023(3) 0.029(3) 0.005(3) 0.008(3) 0.002(3)
C17 0.045(4) 0.029(4) 0.034(3) 0.003(3) 0.010(3) -0.008(3)
C18 0.037(3) 0.027(3) 0.027(3) 0.004(2) 0.013(2) 0.001(3)
C19 0.028(3) 0.037(4) 0.030(3) 0.009(3) 0.011(2) -0.002(3)
C20 0.041(4) 0.032(4) 0.038(3) 0.003(3) 0.008(3) -0.005(3)
C21 0.034(3) 0.030(3) 0.028(3) 0.006(3) 0.008(2) 0.002(3)
C22 0.039(3) 0.022(3) 0.036(3) 0.003(3) 0.010(3) 0.003(3)
C23 0.042(4) 0.029(3) 0.038(3) 0.003(3) 0.014(3) -0.003(3)
C24 0.045(4) 0.023(3) 0.034(3) 0.006(3) 0.010(3) -0.002(3)
C25 0.033(3) 0.033(4) 0.031(3) 0.004(3) 0.005(3) 0.000(3)
C26 0.027(3) 0.051(5) 0.050(4) 0.016(4) 0.005(3) 0.000(3)
C27 0.044(4) 0.034(4) 0.038(4) 0.006(3) -0.001(3) -0.003(3)
C28 0.026(3) 0.024(3) 0.040(3) 0.005(3) 0.013(3) 0.008(2)
C29 0.046(4) 0.029(4) 0.043(4) 0.006(3) 0.010(3) -0.003(3)
C30 0.034(3) 0.030(3) 0.038(4) 0.006(3) 0.011(3) -0.003(3)
C31 0.034(3) 0.023(3) 0.044(4) 0.004(3) 0.011(3) 0.001(3)
C32 0.040(4) 0.021(3) 0.055(4) 0.001(3) 0.008(3) -0.001(3)
C33 0.029(4) 0.032(4) 0.069(5) 0.004(4) 0.001(3) 0.003(3)
C34 0.037(4) 0.047(5) 0.065(5) -0.005(4) 0.019(4) 0.005(3)
C35 0.040(4) 0.047(5) 0.049(4) -0.004(4) 0.020(3) 0.005(3)
C36 0.045(4) 0.022(3) 0.037(3) 0.003(3) 0.012(3) 0.001(3)
C37 0.056(5) 0.032(4) 0.046(4) 0.001(3) 0.020(3) -0.001(3)
C38 0.084(6) 0.032(4) 0.031(3) -0.001(3) 0.017(3) -0.016(4)
C39 0.066(5) 0.032(4) 0.041(4) 0.003(3) -0.001(4) -0.012(4)
C40 0.044(4) 0.034(4) 0.047(4) -0.001(3) 0.002(3) -0.001(3)
C41 0.041(4) 0.031(4) 0.035(3) -0.002(3) 0.007(3) -0.003(3)
C42 0.024(3) 0.030(3) 0.033(3) -0.001(3) 0.007(2) -0.001(3)
C43 0.033(3) 0.029(4) 0.041(3) 0.001(3) 0.013(3) -0.002(3)
C44 0.038(4) 0.041(4) 0.041(4) 0.005(3) 0.018(3) -0.005(3)
C45 0.041(4) 0.056(5) 0.039(4) -0.001(3) 0.018(3) 0.001(4)
C46 0.051(4) 0.040(4) 0.043(4) -0.010(3) 0.019(3) -0.001(4)
C47 0.037(3) 0.025(4) 0.044(3) -0.005(3) 0.015(3) -0.005(3)
C48 0.041(3) 0.023(3) 0.032(3) -0.001(2) 0.016(3) -0.009(3)
C49 0.032(3) 0.029(4) 0.041(3) 0.000(3) 0.012(3) 0.000(3)
C50 0.047(4) 0.032(4) 0.031(3) 0.000(3) 0.009(3) -0.010(3)
C51 0.048(4) 0.030(4) 0.030(3) -0.007(3) 0.013(3) -0.002(3)
C52 0.051(4) 0.025(3) 0.030(3) -0.001(2) 0.018(3) -0.001(3)
C53 0.037(3) 0.024(3) 0.026(3) 0.001(2) 0.014(2) -0.001(3)
C54 0.036(3) 0.025(3) 0.029(3) -0.002(2) 0.012(3) 0.005(3)
C55 0.066(5) 0.022(3) 0.036(3) 0.001(3) 0.009(3) 0.002(3)
C56 0.037(3) 0.033(4) 0.028(3) -0.002(3) 0.010(3) 0.002(3)
C57 0.039(4) 0.046(4) 0.036(3) 0.000(3) 0.009(3) 0.011(3)
C58 0.034(4) 0.046(4) 0.045(4) -0.010(3) 0.008(3) -0.009(3)
C59 0.041(4) 0.024(3) 0.030(3) -0.006(3) 0.015(3) 0.001(3)
C60 0.040(4) 0.029(3) 0.032(3) 0.000(3) 0.010(3) -0.001(3)
C61 0.059(5) 0.042(4) 0.035(4) 0.003(3) 0.013(3) 0.002(4)
C62 0.043(4) 0.036(4) 0.044(4) 0.004(3) 0.017(3) -0.005(3)
C63 0.027(3) 0.030(3) 0.033(3) -0.002(3) 0.009(2) -0.003(3)
C64 0.055(5) 0.030(4) 0.068(5) -0.008(4) 0.026(4) -0.004(4)
C65 0.050(4) 0.023(3) 0.040(4) -0.005(3) 0.010(3) -0.003(3)
C66 0.042(4) 0.017(3) 0.061(5) 0.000(3) 0.018(3) -0.002(3)
C67 0.049(4) 0.035(4) 0.047(4) -0.005(3) 0.007(3) -0.001(3)
C68 0.041(4) 0.030(4) 0.069(5) 0.003(4) 0.016(4) -0.008(3)
C69 0.043(4) 0.051(5) 0.062(5) 0.011(4) 0.010(4) -0.013(4)
C70 0.049(4) 0.029(4) 0.061(5) 0.006(3) 0.018(4) -0.005(3)
N1 0.027(3) 0.024(3) 0.029(2) 0.004(2) 0.008(2) 0.002(2)
N2 0.039(3) 0.021(3) 0.026(2) 0.002(2) 0.012(2) -0.001(2)
N3 0.035(3) 0.031(3) 0.037(3) -0.001(2) 0.008(2) 0.006(2)
N4 0.033(3) 0.020(3) 0.029(2) -0.001(2) 0.012(2) -0.003(2)
N5 0.040(3) 0.023(3) 0.036(3) -0.006(2) 0.012(2) -0.006(2)
N6 0.037(3) 0.021(3) 0.050(3) 0.004(2) 0.013(3) -0.002(2)
F1 0.064(3) 0.062(3) 0.050(3) -0.022(2) 0.004(2) 0.022(3)
F2 0.061(3) 0.097(5) 0.093(4) 0.068(4) 0.028(3) 0.015(3)
F3 0.054(3) 0.039(3) 0.109(4) -0.041(3) -0.005(3) 0.013(2)
F4 0.057(3) 0.062(3) 0.045(2) 0.014(2) 0.018(2) -0.004(2)
F5 0.0263(19) 0.061(3) 0.061(3) -0.003(2) -0.0003(18) 0.001(2)
F6 0.033(2) 0.062(3) 0.048(2) -0.004(2) 0.0024(17) 0.006(2)
F7 0.0632(13) 0.0777(16) 0.0568(12) -0.0033(11) 0.0159(10) 0.0014(12)
F8 0.0632(13) 0.0777(16) 0.0568(12) -0.0033(11) 0.0159(10) 0.0014(12)
F9 0.0632(13) 0.0777(16) 0.0568(12) -0.0033(11) 0.0159(10) 0.0014(12)
F10 0.0632(13) 0.0777(16) 0.0568(12) -0.0033(11) 0.0159(10) 0.0014(12)
F11 0.0632(13) 0.0777(16) 0.0568(12) -0.0033(11) 0.0159(10) 0.0014(12)
F12 0.0632(13) 0.0777(16) 0.0568(12) -0.0033(11) 0.0159(10) 0.0014(12)
P1 0.0291(8) 0.0204(8) 0.0320(8) 0.0011(6) 0.0098(6) 0.0032(6)
P2 0.0313(8) 0.0211(8) 0.0365(8) -0.0010(7) 0.0130(6) -0.0012(7)
P3 0.0291(8) 0.0274(9) 0.0335(8) 0.0011(7) 0.0041(6) 0.0013(7)
P4 0.0334(8) 0.0305(9) 0.0308(7) -0.0010(7) 0.0076(6) 0.0001(7)
Ni1 0.0328(4) 0.0289(5) 0.0342(4) 0.0012(4) 0.0129(3) 0.0083(4)
Ni2 0.0326(4) 0.0206(4) 0.0433(4) -0.0001(4) 0.0119(3) -0.0017(3)
Cl1 0.0513(11) 0.0561(13) 0.0546(11) -0.0163(10) 0.0089(9) 0.0150(10)
Cl2 0.0438(11) 0.0439(12) 0.112(2) 0.0248(13) 0.0042(12) -0.0030(9)

loop_
_atom_type_symbol
_atom_type_description
_atom_type_scat_dispersion_real
_atom_type_scat_dispersion_imag
_atom_type_scat_source
C C 0.0033 0.0016 'International Tables Vol C Tables 4.2.6.8 and 6.1.1.4'
H H 0.0000 0.0000 'International Tables Vol C Tables 4.2.6.8 and 6.1.1.4'
N N 0.0061 0.0033 'International Tables Vol C Tables 4.2.6.8 and 6.1.1.4'
F F 0.0171 0.0103 'International Tables Vol C Tables 4.2.6.8 and 6.1.1.4'
P P 0.1023 0.0942 'International Tables Vol C Tables 4.2.6.8 and 6.1.1.4'
Ni Ni 0.3393 1.1124 'International Tables Vol C Tables 4.2.6.8 and 6.1.1.4'
Cl Cl 0.1484 0.1585 'International Tables Vol C Tables 4.2.6.8 and 6.1.1.4'

loop_
_geom_angle_atom_site_label_1
_geom_angle_atom_site_label_2
_geom_angle_atom_site_label_3
_geom_angle
C2 C1 C6 118.7(6)
C2 C1 P1 117.9(5)
C6 C1 P1 123.4(5)
C3 C2 C1 121.1(6)
C3 C2 H2 119.5
C1 C2 H2 119.5
C2 C3 C4 119.4(6)
C2 C3 H3 120.3
C4 C3 H3 120.3
C5 C4 C3 119.6(6)
C5 C4 H4 120.2
C3 C4 H4 120.2
C6 C5 C4 121.2(7)
C6 C5 H5 119.4
C4 C5 H5 119.4
C5 C6 C1 120.1(7)
C5 C6 H6 120.0
C1 C6 H6 120.0
C8 C7 C12 119.2(7)
C8 C7 P1 122.6(5)
C12 C7 P1 118.1(5)
C7 C8 C9 119.0(8)
C7 C8 H8 120.5
C9 C8 H8 120.5
C10 C9 C8 121.1(8)
C10 C9 H9 119.4
C8 C9 H9 119.4
C9 C10 C11 120.5(7)
C9 C10 H10 119.8
C11 C10 H10 119.8
C10 C11 C12 120.3(7)
C10 C11 H11 119.9
C12 C11 H11 119.9
C11 C12 C7 119.9(7)
C11 C12 H12 120.1
C7 C12 H12 120.1
C18 C13 C14 120.2(6)
C18 C13 P1 122.1(5)
C14 C13 P1 117.6(5)
C15 C14 C13 120.0(6)
C15 C14 H14 120.0
C13 C14 H14 120.0
C16 C15 C14 120.5(7)
C16 C15 H15 119.8
C14 C15 H15 119.8
C15 C16 C17 120.1(6)
C15 C16 H16 120.0
C17 C16 H16 120.0
C18 C17 C16 120.5(7)
C18 C17 H17 119.7
C16 C17 H17 119.7
C13 C18 C17 118.5(6)
C13 C18 C19 122.7(6)
C17 C18 C19 118.9(6)
N1 C19 C18 113.4(5)
N1 C19 H19A 108.9
C18 C19 H19A 108.9
N1 C19 H19B 108.9
C18 C19 H19B 108.9
H19A C19 H19B 107.7
C21 C20 H20A 109.5
C21 C20 H20B 109.5
H20A C20 H20B 109.5
C21 C20 H20C 109.5
H20A C20 H20C 109.5
H20B C20 H20C 109.5
N1 C21 C20 112.8(5)
N1 C21 C22 107.4(5)
C20 C21 C22 112.4(5)
N1 C21 C25 105.6(5)
C20 C21 C25 114.4(5)
C22 C21 C25 103.6(5)
C21 C22 C23 105.3(5)
C21 C22 H22A 110.7
C23 C22 H22A 110.7
C21 C22 H22B 110.7
C23 C22 H22B 110.7
H22A C22 H22B 108.8
C24 C23 C22 104.7(5)
C24 C23 H23A 110.8
C22 C23 H23A 110.8
C24 C23 H23B 110.8
C22 C23 H23B 110.8
H23A C23 H23B 108.9
N2 C24 C23 107.3(5)
N2 C24 C25 108.6(5)
C23 C24 C25 103.7(5)
N2 C24 H24 112.3
C23 C24 H24 112.3
C25 C24 H24 112.3
C26 C25 C27 108.8(6)
C26 C25 C24 113.7(6)
C27 C25 C24 108.8(6)
C26 C25 C21 115.1(6)
C27 C25 C21 111.6(6)
C24 C25 C21 98.4(5)
C25 C26 H26A 109.5
C25 C26 H26B 109.5
H26A C26 H26B 109.5
C25 C26 H26C 109.5
H26A C26 H26C 109.5
H26B C26 H26C 109.5
C25 C27 H27A 109.5
C25 C27 H27B 109.5
H27A C27 H27B 109.5
C25 C27 H27C 109.5
H27A C27 H27C 109.5
H27B C27 H27C 109.5
N2 C28 N1 119.3(6)
N2 C28 Ni1 116.7(5)
N1 C28 Ni1 124.0(5)
C30 C29 H29A 109.5
C30 C29 H29B 109.5
H29A C29 H29B 109.5
C30 C29 H29C 109.5
H29A C29 H29C 109.5
H29B C29 H29C 109.5
C29 C30 N2 113.8(6)
C29 C30 C31 115.4(6)
N2 C30 C31 107.0(5)
C29 C30 H30 106.7
N2 C30 H30 106.7
C31 C30 H30 106.7
N3 C31 C32 121.8(7)
N3 C31 C30 112.4(6)
C32 C31 C30 125.8(7)
C33 C32 C31 118.9(7)
C33 C32 H32 120.6
C31 C32 H32 120.6
C32 C33 C34 119.9(7)
C32 C33 H33 120.0
C34 C33 H33 120.0
C35 C34 C33 118.5(8)
C35 C34 H34 120.8
C33 C34 H34 120.8
N3 C35 C34 121.7(7)
N3 C35 H35 119.2
C34 C35 H35 119.2
C37 C36 C41 119.0(7)
C37 C36 P2 117.8(6)
C41 C36 P2 123.1(5)
C36 C37 C38 120.6(8)
C36 C37 H37 119.7
C38 C37 H37 119.7
C39 C38 C37 120.1(7)
C39 C38 H38 119.9
C37 C38 H38 119.9
C38 C39 C40 119.8(7)
C38 C39 H39 120.1
C40 C39 H39 120.1
C39 C40 C41 120.3(8)
C39 C40 H40 119.8
C41 C40 H40 119.8
C36 C41 C40 120.1(7)
C36 C41 H41 120.0
C40 C41 H41 120.0
C43 C42 C47 120.0(6)
C43 C42 P2 123.9(5)
C47 C42 P2 115.9(5)
C42 C43 C44 119.6(7)
C42 C43 H43 120.2
C44 C43 H43 120.2
C45 C44 C43 120.2(7)
C45 C44 H44 119.9
C43 C44 H44 119.9
C44 C45 C46 120.5(7)
C44 C45 H45 119.8
C46 C45 H45 119.8
C47 C46 C45 119.3(7)
C47 C46 H46 120.3
C45 C46 H46 120.3
C42 C47 C46 120.4(7)
C42 C47 H47 119.8
C46 C47 H47 119.8
C49 C48 C53 119.4(6)
C49 C48 P2 118.2(5)
C53 C48 P2 122.2(5)
C50 C49 C48 121.3(7)
C50 C49 H49 119.4
C48 C49 H49 119.4
C49 C50 C51 120.3(7)
C49 C50 H50 119.9
C51 C50 H50 119.9
C50 C51 C52 118.3(7)
C50 C51 H51 120.8
C52 C51 H51 120.8
C53 C52 C51 122.4(7)
C53 C52 H52 118.8
C51 C52 H52 118.8
C52 C53 C48 118.2(6)
C52 C53 C54 119.9(6)
C48 C53 C54 121.8(6)
N4 C54 C53 112.7(5)
N4 C54 H54A 109.1
C53 C54 H54A 109.1
N4 C54 H54B 109.1
C53 C54 H54B 109.1
H54A C54 H54B 107.8
C56 C55 H55A 109.5
C56 C55 H55B 109.5
H55A C55 H55B 109.5
C56 C55 H55C 109.5
H55A C55 H55C 109.5
H55B C55 H55C 109.5
N4 C56 C55 110.7(5)
N4 C56 C57 107.6(6)
C55 C56 C57 114.5(6)
N4 C56 C60 106.2(5)
C55 C56 C60 113.7(6)
C57 C56 C60 103.6(5)
C58 C57 C56 105.1(5)
C58 C57 H57A 110.7
C56 C57 H57A 110.7
C58 C57 H57B 110.7
C56 C57 H57B 110.7
H57A C57 H57B 108.8
C59 C58 C57 104.8(6)
C59 C58 H58A 110.8
C57 C58 H58A 110.8
C59 C58 H58B 110.8
C57 C58 H58B 110.8
H58A C58 H58B 108.9
N5 C59 C58 108.3(6)
N5 C59 C60 107.3(5)
C58 C59 C60 104.8(6)
N5 C59 H59 112.0
C58 C59 H59 112.0
C60 C59 H59 112.0
C62 C60 C59 113.9(6)
C62 C60 C61 109.2(6)
C59 C60 C61 109.3(6)
C62 C60 C56 115.0(6)
C59 C60 C56 97.9(5)
C61 C60 C56 111.1(6)
C60 C61 H61A 109.5
C60 C61 H61B 109.5
H61A C61 H61B 109.5
C60 C61 H61C 109.5
H61A C61 H61C 109.5
H61B C61 H61C 109.5
C60 C62 H62A 109.5
C60 C62 H62B 109.5
H62A C62 H62B 109.5
C60 C62 H62C 109.5
H62A C62 H62C 109.5
H62B C62 H62C 109.5
N5 C63 N4 118.2(6)
N5 C63 Ni2 119.7(5)
N4 C63 Ni2 122.0(5)
C65 C64 H64A 109.5
C65 C64 H64B 109.5
H64A C64 H64B 109.5
C65 C64 H64C 109.5
H64A C64 H64C 109.5
H64B C64 H64C 109.5
N5 C65 C64 114.1(6)
N5 C65 C66 109.7(6)
C64 C65 C66 113.4(6)
N5 C65 H65 106.3
C64 C65 H65 106.3
C66 C65 H65 106.3
N6 C66 C67 120.3(7)
N6 C66 C65 118.6(6)
C67 C66 C65 121.2(7)
C68 C67 C66 119.8(7)
C68 C67 H67 120.1
C66 C67 H67 120.1
C67 C68 C69 118.4(8)
C67 C68 H68 120.8
C69 C68 H68 120.8
C70 C69 C68 121.2(8)
C70 C69 H69 119.4
C68 C69 H69 119.4
C69 C70 N6 120.7(8)
C69 C70 H70 119.7
N6 C70 H70 119.7
C28 N1 C19 116.0(5)
C28 N1 C21 121.9(5)
C19 N1 C21 122.0(5)
C28 N2 C24 121.2(5)
C28 N2 C30 115.7(5)
C24 N2 C30 122.6(5)
C31 N3 C35 119.1(6)
C31 N3 Ni1 117.7(5)
C35 N3 Ni1 123.2(5)
C63 N4 C54 116.8(5)
C63 N4 C56 121.3(5)
C54 N4 C56 118.9(5)
C63 N5 C65 120.4(6)
C63 N5 C59 122.1(6)
C65 N5 C59 114.6(5)
C66 N6 C70 119.7(6)
C66 N6 Ni2 120.2(5)
C70 N6 Ni2 120.1(5)
C1 P1 C7 104.5(3)
C1 P1 C13 106.6(3)
C7 P1 C13 102.1(3)
C1 P1 Ni1 110.1(2)
C7 P1 Ni1 114.7(2)
C13 P1 Ni1 117.6(2)
C42 P2 C48 107.6(3)
C42 P2 C36 103.0(3)
C48 P2 C36 100.0(3)
C42 P2 Ni2 110.0(2)
C48 P2 Ni2 118.4(2)
C36 P2 Ni2 116.3(2)
F3 P3 F2 93.4(4)
F3 P3 F1 177.2(4)
F2 P3 F1 89.4(4)
F3 P3 F5 90.7(3)
F2 P3 F5 92.2(3)
F1 P3 F5 89.3(3)
F3 P3 F4 88.9(3)
F2 P3 F4 177.4(4)
F1 P3 F4 88.3(3)
F5 P3 F4 88.9(3)
F3 P3 F6 88.9(3)
F2 P3 F6 89.2(3)
F1 P3 F6 91.0(3)
F5 P3 F6 178.5(3)
F4 P3 F6 89.7(3)
F11 P4 F9 93.6(3)
F11 P4 F12 178.2(3)
F9 P4 F12 88.1(3)
F11 P4 F10 92.2(3)
F9 P4 F10 91.0(3)
F12 P4 F10 87.3(3)
F11 P4 F7 90.5(3)
F9 P4 F7 174.8(4)
F12 P4 F7 87.8(3)
F10 P4 F7 92.0(3)
F11 P4 F8 90.1(3)
F9 P4 F8 88.1(3)
F12 P4 F8 90.4(3)
F10 P4 F8 177.6(3)
F7 P4 F8 88.7(3)
C28 Ni1 N3 86.5(3)
C28 Ni1 P1 87.56(19)
N3 Ni1 P1 170.06(19)
C28 Ni1 Cl1 176.0(2)
N3 Ni1 Cl1 90.78(19)
P1 Ni1 Cl1 94.67(7)
C63 Ni2 N6 86.5(3)
C63 Ni2 Cl2 176.1(2)
N6 Ni2 Cl2 89.62(19)
C63 Ni2 P2 92.53(19)
N6 Ni2 P2 176.9(2)
Cl2 Ni2 P2 91.36(8)

loop_
_geom_bond_atom_site_label_1
_geom_bond_atom_site_label_2
_geom_bond_distance
C1 C2 1.402(9)
C1 C6 1.405(9)
C1 P1 1.809(7)
C2 C3 1.389(10)
C2 H2 0.9300
C3 C4 1.396(10)
C3 H3 0.9300
C4 C5 1.392(11)
C4 H4 0.9300
C5 C6 1.372(10)
C5 H5 0.9300
C6 H6 0.9300
C7 C8 1.381(10)
C7 C12 1.390(10)
C7 P1 1.832(7)
C8 C9 1.396(10)
C8 H8 0.9300
C9 C10 1.344(13)
C9 H9 0.9300
C10 C11 1.357(12)
C10 H10 0.9300
C11 C12 1.384(10)
C11 H11 0.9300
C12 H12 0.9300
C13 C18 1.398(9)
C13 C14 1.404(9)
C13 P1 1.838(7)
C14 C15 1.391(9)
C14 H14 0.9300
C15 C16 1.356(11)
C15 H15 0.9300
C16 C17 1.412(10)
C16 H16 0.9300
C17 C18 1.399(9)
C17 H17 0.9300
C18 C19 1.498(9)
C19 N1 1.491(8)
C19 H19A 0.9700
C19 H19B 0.9700
C20 C21 1.532(9)
C20 H20A 0.9600
C20 H20B 0.9600
C20 H20C 0.9600
C21 N1 1.505(8)
C21 C22 1.547(9)
C21 C25 1.562(8)
C22 C23 1.555(9)
C22 H22A 0.9700
C22 H22B 0.9700
C23 C24 1.542(10)
C23 H23A 0.9700
C23 H23B 0.9700
C24 N2 1.497(8)
C24 C25 1.546(9)
C24 H24 0.9800
C25 C26 1.505(10)
C25 C27 1.523(10)
C26 H26A 0.9600
C26 H26B 0.9600
C26 H26C 0.9600
C27 H27A 0.9600
C27 H27B 0.9600
C27 H27C 0.9600
C28 N2 1.310(8)
C28 N1 1.338(8)
C28 Ni1 1.887(7)
C29 C30 1.504(9)
C29 H29A 0.9600
C29 H29B 0.9600
C29 H29C 0.9600
C30 N2 1.510(8)
C30 C31 1.530(10)
C30 H30 0.9800
C31 N3 1.352(9)
C31 C32 1.380(10)
C32 C33 1.378(11)
C32 H32 0.9300
C33 C34 1.392(12)
C33 H33 0.9300
C34 C35 1.383(11)
C34 H34 0.9300
C35 N3 1.355(9)
C35 H35 0.9300
C36 C37 1.380(10)
C36 C41 1.386(10)
C36 P2 1.839(7)
C37 C38 1.392(11)
C37 H37 0.9300
C38 C39 1.364(13)
C38 H38 0.9300
C39 C40 1.384(12)
C39 H39 0.9300
C40 C41 1.386(10)
C40 H40 0.9300
C41 H41 0.9300
C42 C43 1.373(10)
C42 C47 1.383(9)
C42 P2 1.826(7)
C43 C44 1.409(10)
C43 H43 0.9300
C44 C45 1.360(11)
C44 H44 0.9300
C45 C46 1.389(11)
C45 H45 0.9300
C46 C47 1.389(10)
C46 H46 0.9300
C47 H47 0.9300
C48 C49 1.390(9)
C48 C53 1.404(10)
C48 P2 1.834(7)
C49 C50 1.381(10)
C49 H49 0.9300
C50 C51 1.387(11)
C50 H50 0.9300
C51 C52 1.394(10)
C51 H51 0.9300
C52 C53 1.390(9)
C52 H52 0.9300
C53 C54 1.520(9)
C54 N4 1.482(8)
C54 H54A 0.9700
C54 H54B 0.9700
C55 C56 1.516(10)
C55 H55A 0.9600
C55 H55B 0.9600
C55 H55C 0.9600
C56 N4 1.505(8)
C56 C57 1.543(10)
C56 C60 1.566(9)
C57 C58 1.537(10)
C57 H57A 0.9700
C57 H57B 0.9700
C58 C59 1.525(9)
C58 H58A 0.9700
C58 H58B 0.9700
C59 N5 1.495(9)
C59 C60 1.525(9)
C59 H59 0.9800
C60 C62 1.504(10)
C60 C61 1.538(10)
C61 H61A 0.9600
C61 H61B 0.9600
C61 H61C 0.9600
C62 H62A 0.9600
C62 H62B 0.9600
C62 H62C 0.9600
C63 N5 1.324(8)
C63 N4 1.340(8)
C63 Ni2 1.895(7)
C64 C65 1.508(11)
C64 H64A 0.9600
C64 H64B 0.9600
C64 H64C 0.9600
C65 N5 1.493(8)
C65 C66 1.514(10)
C65 H65 0.9800
C66 N6 1.341(10)
C66 C67 1.409(10)
C67 C68 1.369(11)
C67 H67 0.9300
C68 C69 1.371(12)
C68 H68 0.9300
C69 C70 1.362(11)
C69 H69 0.9300
C70 N6 1.362(10)
C70 H70 0.9300
N3 Ni1 1.932(6)
N6 Ni2 1.940(6)
F1 P3 1.593(5)
F2 P3 1.580(5)
F3 P3 1.570(5)
F4 P3 1.599(5)
F5 P3 1.597(4)
F6 P3 1.613(4)
F7 P4 1.590(6)
F8 P4 1.594(5)
F9 P4 1.586(5)
F10 P4 1.589(6)
F11 P4 1.564(6)
F12 P4 1.589(6)
P1 Ni1 2.1970(18)
P2 Ni2 2.2242(18)
Ni1 Cl1 2.198(2)
Ni2 Cl2 2.180(2)
